data_7206996
loop_
_publ_author_name
'Li, Yan'
'Yang, Weiping'
'Guo, Rong'
'Chen, Yuanyin'
'Gong, Shuling'

_publ_section_title
;
 Invariant water inclusion property of 1,3-alternate
 p-tert-butylthiacalix[4]arene tetra-methyleneoxycarboxylic acid
;
_journal_issue 4
_journal_name_full CrystEngComm
_journal_page_first 1455
_journal_paper_doi 10.1039/c1ce05800b
_journal_volume 14
_journal_year 2012
_chemical_formula_sum 'C35 H32 O14 S4'
_chemical_formula_weight 804.85
_chemical_name_systematic
;
?
;
_space_group_IT_number 2
_symmetry_cell_setting triclinic
_symmetry_space_group_name_Hall '-P 1'
_symmetry_space_group_name_H-M 'P -1'
_atom_sites_solution_hydrogens geom
_atom_sites_solution_primary direct
_atom_sites_solution_secondary difmap
_audit_creation_method SHELXL-97
_cell_angle_alpha 98.999(2)
_cell_angle_beta 90.299(2)
_cell_angle_gamma 115.445(2)
_cell_formula_units_Z 2
_cell_length_a 10.0799(16)
_cell_length_b 10.1897(17)
_cell_length_c 20.368(3)
_cell_measurement_temperature 273(2)
_cell_volume 1859.7(5)
_computing_cell_refinement 'Bruker SMART'
_computing_data_collection 'Bruker SMART'
_computing_data_reduction 'Bruker SMART'
_computing_molecular_graphics 'Bruker SHELXTL'
_computing_publication_material 'Bruker SHELXTL'
_computing_structure_refinement 'SHELXL-97 (Sheldrick, 1997)'
_computing_structure_solution 'SHELXS-97 (Sheldrick, 1990)'
_diffrn_ambient_temperature 273(2)
_diffrn_measured_fraction_theta_full 0.981
_diffrn_measured_fraction_theta_max 0.981
_diffrn_radiation_monochromator graphite
_diffrn_radiation_source 'fine-focus sealed tube'
_diffrn_radiation_type MoK\a
_diffrn_radiation_wavelength 0.71073
_diffrn_reflns_av_R_equivalents 0.0177
_diffrn_reflns_av_sigmaI/netI 0.0365
_diffrn_reflns_limit_h_max 12
_diffrn_reflns_limit_h_min -10
_diffrn_reflns_limit_k_max 11
_diffrn_reflns_limit_k_min -12
_diffrn_reflns_limit_l_max 21
_diffrn_reflns_limit_l_min -25
_diffrn_reflns_number 10488
_diffrn_reflns_theta_full 26.00
_diffrn_reflns_theta_max 26.00
_diffrn_reflns_theta_min 2.24
_exptl_absorpt_coefficient_mu 0.323
_exptl_absorpt_correction_T_max 0.9382
_exptl_absorpt_correction_T_min 0.9265
_exptl_absorpt_correction_type multi-scan
_exptl_absorpt_process_details SADABS
_exptl_crystal_colour colorless
_exptl_crystal_density_diffrn 1.437
_exptl_crystal_density_method 'not measured'
_exptl_crystal_description block
_exptl_crystal_F_000 836
_exptl_crystal_size_max 0.24
_exptl_crystal_size_mid 0.23
_exptl_crystal_size_min 0.20
_refine_diff_density_max 0.323
_refine_diff_density_min -0.333
_refine_diff_density_rms 0.042
_refine_ls_extinction_coef 0.0061(7)
_refine_ls_extinction_expression Fc^*^=kFc[1+0.001xFc^2^\l^3^/sin(2\q)]^-1/4^
_refine_ls_extinction_method SHELXL
_refine_ls_goodness_of_fit_ref 1.021
_refine_ls_hydrogen_treatment mixed
_refine_ls_matrix_type full
_refine_ls_number_parameters 493
_refine_ls_number_reflns 7198
_refine_ls_number_restraints 0
_refine_ls_restrained_S_all 1.021
_refine_ls_R_factor_all 0.0595
_refine_ls_R_factor_gt 0.0424
_refine_ls_shift/su_max 0.000
_refine_ls_shift/su_mean 0.000
_refine_ls_structure_factor_coef Fsqd
_refine_ls_weighting_details 'calc w=1/[\s^2^(Fo^2^)+(0.0401P)^2^+0.8346P] where P=(Fo^2^+2Fc^2^)/3'
_refine_ls_weighting_scheme calc
_refine_ls_wR_factor_gt 0.0957
_refine_ls_wR_factor_ref 0.1073
_reflns_number_gt 5492
_reflns_number_total 7198
_reflns_threshold_expression >2sigma(I)
_cod_data_source_file c1ce05800b.txt
_cod_data_source_block 5
_cod_depositor_comments
;
The following automatic conversions were performed:

'_symmetry_cell_setting' value 'Triclinic' changed to 'triclinic'
according to /home/saulius/struct/CIF-dictionaries/cif_core.dic
dictionary named 'cif_core.dic' version 2.4.1 from 2010-06-29.

Automatic conversion script
Id: cif_fix_values 1715 2011-07-08 13:25:40Z adriana 
;
_cod_original_sg_symbol_H-M P-1
_cod_database_code 7206996

loop_
_symmetry_equiv_pos_as_xyz
'x, y, z'
'-x, -y, -z'

loop_
_atom_site_label
_atom_site_type_symbol
_atom_site_fract_x
_atom_site_fract_y
_atom_site_fract_z
_atom_site_U_iso_or_equiv
_atom_site_adp_type
_atom_site_occupancy
_atom_site_symmetry_multiplicity
_atom_site_calc_flag
_atom_site_refinement_flags
C26 C 0.8337(2) 0.5750(2) 0.31831(10) 0.0387(5) Uani 1 1 d .
C25 C 0.7852(2) 0.4546(3) 0.35114(11) 0.0432(5) Uani 1 1 d .
C30 C 0.8032(3) 0.4785(3) 0.42028(12) 0.0530(6) Uani 1 1 d .
H30 H 0.7696 0.3986 0.4426 0.064 Uiso 1 1 calc R
C29 C 0.8706(3) 0.6198(3) 0.45579(12) 0.0566(7) Uani 1 1 d .
H29 H 0.8842 0.6349 0.5020 0.068 Uiso 1 1 calc R
C28 C 0.9181(3) 0.7392(3) 0.42363(12) 0.0512(6) Uani 1 1 d .
H28 H 0.9636 0.8344 0.4482 0.061 Uiso 1 1 calc R
C27 C 0.8986(2) 0.7185(3) 0.35471(11) 0.0411(5) Uani 1 1 d .
C31 C 0.9386(3) 0.5443(3) 0.21753(11) 0.0572(7) Uani 1 1 d .
H31A H 0.9536 0.4629 0.2294 0.069 Uiso 1 1 calc R
H31B H 1.0273 0.6347 0.2323 0.069 Uiso 1 1 calc R
C32 C 0.9093(3) 0.5214(4) 0.14358(13) 0.0636(8) Uani 1 1 d .
C1 C 0.8403(2) 0.8614(2) 0.25814(10) 0.0400(5) Uani 1 1 d .
C2 C 0.8747(3) 0.8749(3) 0.19270(12) 0.0503(6) Uani 1 1 d .
H2 H 0.9659 0.8826 0.1800 0.060 Uiso 1 1 calc R
C3 C 0.7765(3) 0.8772(3) 0.14665(12) 0.0535(6) Uani 1 1 d .
H6 H 0.8022 0.8894 0.1035 0.064 Uiso 1 1 calc R
C4 C 0.6402(3) 0.8614(3) 0.16446(11) 0.0487(6) Uani 1 1 d .
H4 H 0.5727 0.8604 0.1328 0.058 Uiso 1 1 calc R
C5 C 0.6018(2) 0.8469(2) 0.22915(10) 0.0393(5) Uani 1 1 d .
C6 C 0.7044(2) 0.8516(2) 0.27674(10) 0.0353(5) Uani 1 1 d .
C7 C 0.7384(3) 0.9753(2) 0.38857(11) 0.0461(5) Uani 1 1 d .
H7A H 0.7771 1.0589 0.3655 0.055 Uiso 1 1 calc R
H7B H 0.8200 0.9738 0.4133 0.055 Uiso 1 1 calc R
C8 C 0.6312(3) 0.9904(3) 0.43513(10) 0.0460(6) Uani 1 1 d .
C9 C 0.3341(2) 0.6796(3) 0.28309(10) 0.0401(5) Uani 1 1 d .
C10 C 0.3162(2) 0.5414(2) 0.25122(9) 0.0365(5) Uani 1 1 d .
C11 C 0.2265(2) 0.4150(3) 0.27662(10) 0.0424(5) Uani 1 1 d .
C12 C 0.1558(2) 0.4305(3) 0.33381(12) 0.0540(7) Uani 1 1 d .
H33 H 0.0973 0.3475 0.3516 0.065 Uiso 1 1 calc R
C13 C 0.1717(3) 0.5668(3) 0.36409(12) 0.0576(7) Uani 1 1 d .
H13 H 0.1223 0.5753 0.4018 0.069 Uiso 1 1 calc R
C14 C 0.2595(2) 0.6902(3) 0.33935(11) 0.0497(6) Uani 1 1 d .
H14 H 0.2695 0.7821 0.3604 0.060 Uiso 1 1 calc R
C15 C 0.3049(3) 0.5057(3) 0.13537(10) 0.0529(6) Uani 1 1 d .
H15A H 0.2769 0.5858 0.1358 0.064 Uiso 1 1 calc R
H15B H 0.2157 0.4141 0.1313 0.064 Uiso 1 1 calc R
C16 C 0.3939(3) 0.4992(3) 0.07748(11) 0.0452(5) Uani 1 1 d .
C17 C 0.3474(3) 0.2284(2) 0.21504(11) 0.0458(6) Uani 1 1 d .
C22 C 0.4566(2) 0.2562(2) 0.26436(10) 0.0392(5) Uani 1 1 d .
C21 C 0.5853(3) 0.2455(2) 0.24682(12) 0.0458(5) Uani 1 1 d .
C20 C 0.5993(3) 0.1987(3) 0.18036(13) 0.0580(7) Uani 1 1 d .
H20 H 0.6843 0.1896 0.1685 0.070 Uiso 1 1 calc R
C19 C 0.4890(4) 0.1659(3) 0.13236(13) 0.0655(8) Uani 1 1 d .
H19 H 0.4980 0.1320 0.0883 0.079 Uiso 1 1 calc R
C18 C 0.3650(3) 0.1830(3) 0.14920(12) 0.0594(7) Uani 1 1 d .
H18 H 0.2920 0.1640 0.1161 0.071 Uiso 1 1 calc R
C23 C 0.3583(3) 0.1657(3) 0.35966(12) 0.0566(7) Uani 1 1 d .
H23A H 0.4047 0.0994 0.3514 0.068 Uiso 1 1 calc R
H23B H 0.2589 0.1146 0.3382 0.068 Uiso 1 1 calc R
C24 C 0.3508(3) 0.2023(3) 0.43270(11) 0.0484(6) Uani 1 1 d .
C33 C 0.0429(6) 0.8167(7) -0.0018(4) 0.185(3) Uani 1 1 d .
H33A H 0.0210 0.8876 0.0271 0.278 Uiso 1 1 calc R
H33B H -0.0024 0.7231 0.0128 0.278 Uiso 1 1 calc R
H33C H 0.0052 0.8065 -0.0466 0.278 Uiso 1 1 calc R
C34 C 0.2014(5) 0.8664(5) 0.00037(17) 0.0937(11) Uani 1 1 d .
C35 C 0.2675(6) 0.7858(5) 0.0309(2) 0.1337(17) Uani 1 1 d .
H35A H 0.2329 0.6877 0.0058 0.201 Uiso 1 1 calc R
H35B H 0.2402 0.7807 0.0759 0.201 Uiso 1 1 calc R
H35C H 0.3728 0.8360 0.0313 0.201 Uiso 1 1 calc R
H13A H 0.506(4) 0.513(4) 0.3966(17) 0.096(13) Uiso 1 1 d .
H13B H 0.538(3) 0.652(4) 0.3904(15) 0.072(11) Uiso 1 1 d .
O10 O 0.81692(15) 0.55337(17) 0.24952(7) 0.0410(4) Uani 1 1 d .
O12 O 0.7877(2) 0.5185(3) 0.11994(8) 0.0681(5) Uani 1 1 d .
H12 H 0.7396 0.5296 0.1508 0.102 Uiso 1 1 calc R
O11 O 0.9947(3) 0.5075(4) 0.10710(11) 0.1305(13) Uani 1 1 d .
O1 O 0.66683(16) 0.84159(16) 0.34129(7) 0.0411(4) Uani 1 1 d .
O2 O 0.5093(2) 0.8933(2) 0.43713(8) 0.0624(5) Uani 1 1 d .
O3 O 0.6868(2) 1.11990(18) 0.47473(8) 0.0615(5) Uani 1 1 d .
H3 H 0.6278 1.1222 0.5019 0.092 Uiso 1 1 calc R
O4 O 0.38953(15) 0.52857(16) 0.19529(6) 0.0381(3) Uani 1 1 d .
O6 O 0.51895(18) 0.5183(2) 0.08201(8) 0.0600(5) Uani 1 1 d .
O5 O 0.3159(2) 0.4700(3) 0.02157(8) 0.0915(8) Uani 1 1 d .
H5 H 0.3670 0.4698 -0.0096 0.137 Uiso 1 1 calc R
O7 O 0.43921(16) 0.29416(15) 0.33068(7) 0.0412(4) Uani 1 1 d .
O9 O 0.4539(2) 0.3284(2) 0.46094(8) 0.0678(6) Uani 1 1 d .
H9A H 0.4462 0.3400 0.5013 0.102 Uiso 1 1 calc R
O8 O 0.2585(2) 0.1160(2) 0.46135(9) 0.0786(6) Uani 1 1 d .
O14 O 0.2791(4) 0.9746(4) -0.02101(17) 0.1610(15) Uani 1 1 d .
O13 O 0.5247(2) 0.5988(3) 0.41227(9) 0.0606(5) Uani 1 1 d .
S1 S 0.97965(6) 0.87596(7) 0.31584(3) 0.05162(18) Uani 1 1 d .
S4 S 0.42995(7) 0.84361(7) 0.25018(3) 0.05105(17) Uani 1 1 d .
S3 S 0.17853(7) 0.23407(7) 0.23382(3) 0.05559(19) Uani 1 1 d .
S2 S 0.72378(8) 0.27127(7) 0.30778(4) 0.05988(19) Uani 1 1 d .

loop_
_atom_site_aniso_label
_atom_site_aniso_U_11
_atom_site_aniso_U_22
_atom_site_aniso_U_33
_atom_site_aniso_U_23
_atom_site_aniso_U_13
_atom_site_aniso_U_12
C26 0.0305(10) 0.0515(13) 0.0386(11) 0.0114(10) 0.0014(8) 0.0209(10)
C25 0.0353(11) 0.0493(14) 0.0515(13) 0.0178(11) 0.0048(9) 0.0215(10)
C30 0.0484(14) 0.0690(18) 0.0524(14) 0.0281(13) 0.0101(11) 0.0297(13)
C29 0.0620(16) 0.080(2) 0.0378(13) 0.0151(13) 0.0057(11) 0.0384(15)
C28 0.0500(14) 0.0609(16) 0.0447(13) 0.0035(11) -0.0021(10) 0.0279(12)
C27 0.0305(11) 0.0490(13) 0.0448(12) 0.0120(10) 0.0017(9) 0.0169(10)
C31 0.0438(13) 0.092(2) 0.0440(13) 0.0120(13) 0.0031(10) 0.0379(14)
C32 0.0517(15) 0.102(2) 0.0493(15) 0.0166(14) 0.0042(12) 0.0440(16)
C1 0.0410(12) 0.0321(11) 0.0413(12) 0.0097(9) 0.0020(9) 0.0097(9)
C2 0.0491(14) 0.0472(14) 0.0503(14) 0.0159(11) 0.0165(11) 0.0145(11)
C3 0.0666(17) 0.0547(15) 0.0388(12) 0.0167(11) 0.0130(11) 0.0230(13)
C4 0.0628(15) 0.0473(14) 0.0373(12) 0.0118(10) 0.0005(11) 0.0237(12)
C5 0.0471(12) 0.0324(11) 0.0410(12) 0.0080(9) 0.0030(9) 0.0192(10)
C6 0.0438(12) 0.0280(10) 0.0324(10) 0.0066(8) 0.0039(9) 0.0137(9)
C7 0.0581(14) 0.0391(13) 0.0383(12) 0.0022(9) -0.0005(10) 0.0202(11)
C8 0.0659(16) 0.0440(14) 0.0310(11) 0.0015(10) -0.0031(10) 0.0285(13)
C9 0.0367(11) 0.0550(14) 0.0347(11) 0.0039(10) -0.0004(9) 0.0270(10)
C10 0.0302(10) 0.0539(13) 0.0300(10) 0.0073(9) 0.0018(8) 0.0226(10)
C11 0.0310(11) 0.0558(14) 0.0380(11) 0.0090(10) -0.0006(9) 0.0164(10)
C12 0.0356(12) 0.0805(19) 0.0448(13) 0.0210(13) 0.0069(10) 0.0207(12)
C13 0.0427(13) 0.098(2) 0.0354(12) 0.0060(13) 0.0076(10) 0.0359(14)
C14 0.0418(13) 0.0740(18) 0.0388(12) -0.0016(11) 0.0000(10) 0.0341(13)
C15 0.0445(13) 0.091(2) 0.0330(11) 0.0102(12) 0.0050(9) 0.0386(13)
C16 0.0448(13) 0.0585(15) 0.0357(12) 0.0079(10) 0.0054(10) 0.0258(11)
C17 0.0545(14) 0.0322(12) 0.0398(12) 0.0012(9) -0.0031(10) 0.0104(10)
C22 0.0501(13) 0.0249(10) 0.0374(11) 0.0055(8) 0.0039(9) 0.0114(9)
C21 0.0561(14) 0.0299(11) 0.0511(13) 0.0087(10) 0.0068(11) 0.0180(10)
C20 0.0697(17) 0.0436(14) 0.0631(16) 0.0056(12) 0.0202(14) 0.0279(13)
C19 0.093(2) 0.0541(16) 0.0426(14) -0.0025(12) 0.0111(14) 0.0292(15)
C18 0.0792(19) 0.0488(15) 0.0394(13) -0.0005(11) -0.0061(12) 0.0208(14)
C23 0.0671(16) 0.0390(13) 0.0467(13) 0.0114(11) 0.0038(12) 0.0061(12)
C24 0.0513(14) 0.0472(14) 0.0447(13) 0.0188(11) 0.0033(11) 0.0161(12)
C33 0.125(5) 0.151(5) 0.295(9) 0.047(5) 0.042(5) 0.072(4)
C34 0.123(3) 0.083(3) 0.064(2) 0.0143(18) -0.002(2) 0.034(2)
C35 0.173(5) 0.109(4) 0.122(4) 0.030(3) -0.017(3) 0.061(3)
O10 0.0354(8) 0.0529(9) 0.0377(8) 0.0100(7) 0.0002(6) 0.0216(7)
O12 0.0621(12) 0.1123(16) 0.0427(9) 0.0128(10) -0.0007(8) 0.0504(12)
O11 0.1018(18) 0.284(4) 0.0554(13) 0.0237(18) 0.0196(13) 0.132(2)
O1 0.0536(9) 0.0366(8) 0.0304(7) 0.0051(6) 0.0063(6) 0.0172(7)
O2 0.0611(11) 0.0657(12) 0.0460(10) -0.0126(8) 0.0049(8) 0.0218(10)
O3 0.0851(13) 0.0441(10) 0.0478(10) -0.0021(8) 0.0122(9) 0.0244(9)
O4 0.0352(8) 0.0523(9) 0.0307(7) 0.0057(6) 0.0062(6) 0.0232(7)
O6 0.0466(10) 0.0997(15) 0.0385(9) 0.0063(9) 0.0092(7) 0.0383(10)
O5 0.0625(12) 0.190(3) 0.0342(9) 0.0166(13) 0.0075(8) 0.0673(15)
O7 0.0487(9) 0.0348(8) 0.0327(7) 0.0064(6) 0.0036(6) 0.0113(7)
O9 0.0867(14) 0.0526(11) 0.0391(9) 0.0077(8) 0.0127(9) 0.0071(10)
O8 0.0728(13) 0.0786(14) 0.0563(11) 0.0294(10) 0.0065(9) 0.0009(11)
O14 0.155(3) 0.164(3) 0.144(3) 0.091(3) -0.020(2) 0.030(3)
O13 0.0900(15) 0.0441(12) 0.0440(10) 0.0105(9) 0.0020(9) 0.0250(11)
S1 0.0343(3) 0.0486(4) 0.0623(4) 0.0164(3) -0.0025(3) 0.0069(3)
S4 0.0565(4) 0.0521(4) 0.0583(4) 0.0115(3) 0.0042(3) 0.0359(3)
S3 0.0419(3) 0.0491(4) 0.0597(4) 0.0074(3) -0.0072(3) 0.0057(3)
S2 0.0625(4) 0.0479(4) 0.0791(5) 0.0162(3) -0.0022(3) 0.0317(3)

loop_
_atom_type_symbol
_atom_type_description
_atom_type_scat_dispersion_real
_atom_type_scat_dispersion_imag
_atom_type_scat_source
C C 0.0033 0.0016 'International Tables Vol C Tables 4.2.6.8 and 6.1.1.4'
H H 0.0000 0.0000 'International Tables Vol C Tables 4.2.6.8 and 6.1.1.4'
O O 0.0106 0.0060 'International Tables Vol C Tables 4.2.6.8 and 6.1.1.4'
S S 0.1246 0.1234 'International Tables Vol C Tables 4.2.6.8 and 6.1.1.4'

loop_
_geom_angle_atom_site_label_1
_geom_angle_atom_site_label_2
_geom_angle_atom_site_label_3
_geom_angle
O10 C26 C25 120.2(2)
O10 C26 C27 119.57(19)
C25 C26 C27 120.20(19)
C30 C25 C26 119.4(2)
C30 C25 S2 117.88(18)
C26 C25 S2 122.14(17)
C29 C30 C25 120.2(2)
C29 C30 H30 119.9
C25 C30 H30 119.9
C30 C29 C28 120.6(2)
C30 C29 H29 119.7
C28 C29 H29 119.7
C29 C28 C27 120.3(2)
C29 C28 H28 119.8
C27 C28 H28 119.8
C28 C27 C26 119.2(2)
C28 C27 S1 117.95(18)
C26 C27 S1 122.32(16)
O10 C31 C32 109.64(19)
O10 C31 H31A 109.7
C32 C31 H31A 109.7
O10 C31 H31B 109.7
C32 C31 H31B 109.7
H31A C31 H31B 108.2
O11 C32 O12 120.3(2)
O11 C32 C31 121.1(2)
O12 C32 C31 118.6(2)
C6 C1 C2 119.0(2)
C6 C1 S1 122.82(16)
C2 C1 S1 117.85(18)
C3 C2 C1 121.1(2)
C3 C2 H2 119.5
C1 C2 H2 119.5
C2 C3 C4 119.7(2)
C2 C3 H6 120.1
C4 C3 H6 120.1
C3 C4 C5 120.7(2)
C3 C4 H4 119.6
C5 C4 H4 119.6
C4 C5 C6 119.4(2)
C4 C5 S4 117.94(17)
C6 C5 S4 122.23(16)
O1 C6 C1 121.09(18)
O1 C6 C5 119.01(19)
C1 C6 C5 119.86(18)
O1 C7 C8 109.44(19)
O1 C7 H7A 109.8
C8 C7 H7A 109.8
O1 C7 H7B 109.8
C8 C7 H7B 109.8
H7A C7 H7B 108.2
O2 C8 O3 124.7(2)
O2 C8 C7 123.5(2)
O3 C8 C7 111.8(2)
C14 C9 C10 119.3(2)
C14 C9 S4 116.95(18)
C10 C9 S4 123.32(16)
O4 C10 C9 120.18(19)
O4 C10 C11 119.73(19)
C9 C10 C11 120.08(19)
C12 C11 C10 118.9(2)
C12 C11 S3 117.53(19)
C10 C11 S3 123.04(16)
C13 C12 C11 120.6(2)
C13 C12 H33 119.7
C11 C12 H33 119.7
C14 C13 C12 120.5(2)
C14 C13 H13 119.8
C12 C13 H13 119.8
C13 C14 C9 120.6(2)
C13 C14 H14 119.7
C9 C14 H14 119.7
O4 C15 C16 109.28(18)
O4 C15 H15A 109.8
C16 C15 H15A 109.8
O4 C15 H15B 109.8
C16 C15 H15B 109.8
H15A C15 H15B 108.3
O6 C16 O5 124.7(2)
O6 C16 C15 124.7(2)
O5 C16 C15 110.6(2)
C18 C17 C22 119.4(2)
C18 C17 S3 118.12(19)
C22 C17 S3 122.25(17)
O7 C22 C17 120.9(2)
O7 C22 C21 119.35(19)
C17 C22 C21 119.8(2)
C20 C21 C22 119.4(2)
C20 C21 S2 118.7(2)
C22 C21 S2 121.56(17)
C19 C20 C21 120.5(3)
C19 C20 H20 119.7
C21 C20 H20 119.7
C20 C19 C18 120.1(2)
C20 C19 H19 120.0
C18 C19 H19 120.0
C19 C18 C17 120.7(2)
C19 C18 H18 119.7
C17 C18 H18 119.7
O7 C23 C24 112.54(19)
O7 C23 H23A 109.1
C24 C23 H23A 109.1
O7 C23 H23B 109.1
C24 C23 H23B 109.1
H23A C23 H23B 107.8
O8 C24 O9 125.1(2)
O8 C24 C23 120.6(2)
O9 C24 C23 114.3(2)
C34 C33 H33A 109.5
C34 C33 H33B 109.5
H33A C33 H33B 109.5
C34 C33 H33C 109.5
H33A C33 H33C 109.5
H33B C33 H33C 109.5
O14 C34 C33 121.0(5)
O14 C34 C35 119.4(5)
C33 C34 C35 119.5(4)
C34 C35 H35A 109.5
C34 C35 H35B 109.5
H35A C35 H35B 109.5
C34 C35 H35C 109.5
H35A C35 H35C 109.5
H35B C35 H35C 109.5
C26 O10 C31 114.04(16)
C32 O12 H12 109.5
C6 O1 C7 115.25(16)
C8 O3 H3 109.5
C10 O4 C15 112.55(15)
C16 O5 H5 109.5
C22 O7 C23 111.32(16)
C24 O9 H9A 109.5
H13A O13 H13B 120(3)
C1 S1 C27 105.56(10)
C9 S4 C5 106.28(10)
C11 S3 C17 105.64(10)
C21 S2 C25 105.80(10)

loop_
_geom_bond_atom_site_label_1
_geom_bond_atom_site_label_2
_geom_bond_distance
C26 O10 1.382(2)
C26 C25 1.392(3)
C26 C27 1.396(3)
C25 C30 1.388(3)
C25 S2 1.771(2)
C30 C29 1.374(4)
C30 H30 0.9300
C29 C28 1.375(4)
C29 H29 0.9300
C28 C27 1.386(3)
C28 H28 0.9300
C27 S1 1.774(2)
C31 O10 1.423(3)
C31 C32 1.495(3)
C31 H31A 0.9700
C31 H31B 0.9700
C32 O11 1.180(3)
C32 O12 1.301(3)
C1 C6 1.388(3)
C1 C2 1.392(3)
C1 S1 1.768(2)
C2 C3 1.370(3)
C2 H2 0.9300
C3 C4 1.371(3)
C3 H6 0.9300
C4 C5 1.387(3)
C4 H4 0.9300
C5 C6 1.394(3)
C5 S4 1.774(2)
C6 O1 1.377(2)
C7 O1 1.429(3)
C7 C8 1.482(3)
C7 H7A 0.9700
C7 H7B 0.9700
C8 O2 1.208(3)
C8 O3 1.317(3)
C9 C14 1.389(3)
C9 C10 1.390(3)
C9 S4 1.773(2)
C10 O4 1.381(2)
C10 C11 1.399(3)
C11 C12 1.392(3)
C11 S3 1.767(2)
C12 C13 1.369(4)
C12 H33 0.9300
C13 C14 1.366(4)
C13 H13 0.9300
C14 H14 0.9300
C15 O4 1.415(2)
C15 C16 1.496(3)
C15 H15A 0.9700
C15 H15B 0.9700
C16 O6 1.190(3)
C16 O5 1.299(3)
C17 C18 1.386(3)
C17 C22 1.390(3)
C17 S3 1.770(3)
C22 O7 1.379(2)
C22 C21 1.392(3)
C21 C20 1.392(3)
C21 S2 1.767(3)
C20 C19 1.368(4)
C20 H20 0.9300
C19 C18 1.373(4)
C19 H19 0.9300
C18 H18 0.9300
C23 O7 1.434(3)
C23 C24 1.487(3)
C23 H23A 0.9700
C23 H23B 0.9700
C24 O8 1.201(3)
C24 O9 1.295(3)
C33 C34 1.452(6)
C33 H33A 0.9600
C33 H33B 0.9600
C33 H33C 0.9600
C34 O14 1.196(4)
C34 C35 1.460(6)
C35 H35A 0.9600
C35 H35B 0.9600
C35 H35C 0.9600
O12 H12 0.8200
O3 H3 0.8200
O5 H5 0.8200
O9 H9A 0.8200
O13 H13A 0.82(4)
O13 H13B 0.72(3)

loop_
_geom_hbond_atom_site_label_D
_geom_hbond_atom_site_label_H
_geom_hbond_atom_site_label_A
_geom_hbond_distance_DH
_geom_hbond_distance_HA
_geom_hbond_distance_DA
_geom_hbond_angle_DHA
_geom_hbond_site_symmetry_A
O9 H9A O13 0.82 1.75 2.554(3) 165.3 2_666
O5 H5 O6 0.82 1.86 2.680(2) 175.6 2_665
O3 H3 O2 0.82 1.83 2.651(2) 173.9 2_676
O12 H12 O10 0.82 2.09 2.605(2) 120.5 .
O13 H13B O2 0.72(3) 2.63(3) 3.035(3) 118(3) .
O13 H13B O1 0.72(3) 2.21(3) 2.891(3) 157(3) .
O13 H13A O9 0.82(4) 2.34(4) 2.874(3) 124(3) .
O13 H13A O7 0.82(4) 2.24(4) 3.036(3) 166(3) .

loop_
_geom_torsion_atom_site_label_1
_geom_torsion_atom_site_label_2
_geom_torsion_atom_site_label_3
_geom_torsion_atom_site_label_4
_geom_torsion
O10 C26 C25 C30 179.90(19)
C27 C26 C25 C30 -0.6(3)
O10 C26 C25 S2 8.7(3)
C27 C26 C25 S2 -171.82(16)
C26 C25 C30 C29 -1.1(3)
S2 C25 C30 C29 170.52(19)
C25 C30 C29 C28 1.4(4)
C30 C29 C28 C27 0.0(4)
C29 C28 C27 C26 -1.7(3)
C29 C28 C27 S1 -173.43(19)
O10 C26 C27 C28 -178.54(19)
C25 C26 C27 C28 2.0(3)
O10 C26 C27 S1 -7.2(3)
C25 C26 C27 S1 173.35(16)
O10 C31 C32 O11 -178.3(3)
O10 C31 C32 O12 2.4(4)
C6 C1 C2 C3 -0.7(3)
S1 C1 C2 C3 -174.51(19)
C1 C2 C3 C4 -2.0(4)
C2 C3 C4 C5 1.6(4)
C3 C4 C5 C6 1.4(3)
C3 C4 C5 S4 174.43(19)
C2 C1 C6 O1 -178.47(19)
S1 C1 C6 O1 -4.9(3)
C2 C1 C6 C5 3.7(3)
S1 C1 C6 C5 177.22(16)
C4 C5 C6 O1 178.06(19)
S4 C5 C6 O1 5.3(3)
C4 C5 C6 C1 -4.1(3)
S4 C5 C6 C1 -176.80(16)
O1 C7 C8 O2 9.2(3)
O1 C7 C8 O3 -172.52(18)
C14 C9 C10 O4 -179.90(18)
S4 C9 C10 O4 8.1(3)
C14 C9 C10 C11 -1.4(3)
S4 C9 C10 C11 -173.36(15)
O4 C10 C11 C12 178.71(18)
C9 C10 C11 C12 0.2(3)
O4 C10 C11 S3 -9.9(3)
C9 C10 C11 S3 171.62(16)
C10 C11 C12 C13 1.1(3)
S3 C11 C12 C13 -170.74(18)
C11 C12 C13 C14 -1.3(4)
C12 C13 C14 C9 0.1(3)
C10 C9 C14 C13 1.3(3)
S4 C9 C14 C13 173.75(17)
O4 C15 C16 O6 -3.7(4)
O4 C15 C16 O5 176.4(2)
C18 C17 C22 O7 -176.7(2)
S3 C17 C22 O7 -1.9(3)
C18 C17 C22 C21 3.2(3)
S3 C17 C22 C21 177.89(16)
O7 C22 C21 C20 176.19(19)
C17 C22 C21 C20 -3.6(3)
O7 C22 C21 S2 2.8(3)
C17 C22 C21 S2 -177.00(16)
C22 C21 C20 C19 1.1(4)
S2 C21 C20 C19 174.7(2)
C21 C20 C19 C18 1.9(4)
C20 C19 C18 C17 -2.3(4)
C22 C17 C18 C19 -0.2(4)
S3 C17 C18 C19 -175.1(2)
O7 C23 C24 O8 160.8(2)
O7 C23 C24 O9 -22.0(3)
C25 C26 O10 C31 -90.4(2)
C27 C26 O10 C31 90.1(2)
C32 C31 O10 C26 -179.8(2)
C1 C6 O1 C7 74.0(2)
C5 C6 O1 C7 -108.1(2)
C8 C7 O1 C6 139.35(19)
C9 C10 O4 C15 -92.3(2)
C11 C10 O4 C15 89.2(2)
C16 C15 O4 C10 177.71(19)
C17 C22 O7 C23 84.6(2)
C21 C22 O7 C23 -95.2(2)
C24 C23 O7 C22 174.2(2)
C6 C1 S1 C27 57.5(2)
C2 C1 S1 C27 -128.93(19)
C28 C27 S1 C1 -133.12(18)
C26 C27 S1 C1 55.4(2)
C14 C9 S4 C5 137.57(17)
C10 C9 S4 C5 -50.3(2)
C4 C5 S4 C9 125.44(18)
C6 C5 S4 C9 -61.7(2)
C12 C11 S3 C17 -134.92(18)
C10 C11 S3 C17 53.6(2)
C18 C17 S3 C11 -125.78(19)
C22 C17 S3 C11 59.4(2)
C20 C21 S2 C25 125.14(19)
C22 C21 S2 C25 -61.5(2)
C30 C25 S2 C21 134.81(19)
C26 C25 S2 C21 -53.9(2)
